data_2204465
loop_
_publ_author_name
'Li, Zong-Xiao'
'Zhang, Xin-Li'

_publ_section_title
;
 Tetrapyridinedithiocyanatocopper(II)
;
_journal_issue 11
_journal_name_full 'Acta Crystallographica Section E'
_journal_page_first m1597
_journal_page_last m1598
_journal_paper_doi 10.1107/S160053680402495X
_journal_volume 60
_journal_year 2004
_chemical_formula_iupac '[Cu(N C S)2 (C5 H5 N)4]'
_chemical_formula_moiety 'C22 H20 Cu N6 S2'
_chemical_formula_sum 'C22 H20 Cu N6 S2'
_chemical_formula_weight 496.10
_chemical_name_systematic
;
Tetrapyridinedithiocyanatocopper(II)
;
_space_group_IT_number 15
_symmetry_cell_setting monoclinic
_symmetry_space_group_name_Hall '-C 2yc'
_symmetry_space_group_name_H-M 'C 1 2/c 1'
_atom_sites_solution_hydrogens geom
_atom_sites_solution_primary direct
_atom_sites_solution_secondary difmap
_audit_creation_method SHELXL-97
_cell_angle_alpha 90.00
_cell_angle_beta 107.245(3)
_cell_angle_gamma 90.00
_cell_formula_units_Z 4
_cell_length_a 12.420(2)
_cell_length_b 12.999(2)
_cell_length_c 15.180(3)
_cell_measurement_reflns_used 3236
_cell_measurement_temperature 298(2)
_cell_measurement_theta_max 27.310
_cell_measurement_theta_min 2.324
_cell_volume 2340.6(7)
_computing_cell_refinement SMART
_computing_data_collection 'SMART (Bruker, 1998)'
_computing_data_reduction 'SAINT (Bruker, 1998)'
_computing_molecular_graphics SHELXTL
_computing_publication_material SHELXTL
_computing_structure_refinement SHELXTL
_computing_structure_solution 'SHELXTL (Bruker, 1998)'
_diffrn_ambient_temperature 298(2)
_diffrn_measured_fraction_theta_full 0.996
_diffrn_measured_fraction_theta_max 0.996
_diffrn_measurement_device_type 'Bruker SMART CCD area-detector'
_diffrn_measurement_method \w
_diffrn_radiation_monochromator graphite
_diffrn_radiation_source 'fine-focus sealed tube'
_diffrn_radiation_type MoK\a
_diffrn_radiation_wavelength 0.71073
_diffrn_reflns_av_R_equivalents 0.0192
_diffrn_reflns_av_sigmaI/netI 0.0235
_diffrn_reflns_limit_h_max 15
_diffrn_reflns_limit_h_min -7
_diffrn_reflns_limit_k_max 16
_diffrn_reflns_limit_k_min -16
_diffrn_reflns_limit_l_max 18
_diffrn_reflns_limit_l_min -19
_diffrn_reflns_number 6801
_diffrn_reflns_theta_full 26.50
_diffrn_reflns_theta_max 26.50
_diffrn_reflns_theta_min 2.32
_diffrn_standards_decay_% 0
_diffrn_standards_interval_count 0
_diffrn_standards_interval_time 0
_diffrn_standards_number 0
_exptl_absorpt_coefficient_mu 1.132
_exptl_absorpt_correction_T_max 0.8221
_exptl_absorpt_correction_T_min 0.7572
_exptl_absorpt_correction_type multi-scan
_exptl_absorpt_process_details '(SADABS; Sheldrick, 1996)'
_exptl_crystal_colour blue
_exptl_crystal_density_diffrn 1.408
_exptl_crystal_density_method 'not measured'
_exptl_crystal_description Block
_exptl_crystal_F_000 1020
_exptl_crystal_size_max 0.26
_exptl_crystal_size_mid 0.23
_exptl_crystal_size_min 0.18
_refine_diff_density_max 0.538
_refine_diff_density_min -0.473
_refine_ls_extinction_method none
_refine_ls_goodness_of_fit_ref 1.071
_refine_ls_hydrogen_treatment constr
_refine_ls_matrix_type full
_refine_ls_number_parameters 142
_refine_ls_number_reflns 2425
_refine_ls_number_restraints 0
_refine_ls_restrained_S_all 1.071
_refine_ls_R_factor_all 0.0497
_refine_ls_R_factor_gt 0.0449
_refine_ls_shift/su_max 0.000
_refine_ls_shift/su_mean 0.000
_refine_ls_structure_factor_coef Fsqd
_refine_ls_weighting_details 'calc w = 1/[\s^2^(Fo^2^)+(0.0816P)^2^+3.7197P] where P = (Fo^2^+2Fc^2^)/3'
_refine_ls_weighting_scheme calc
_refine_ls_wR_factor_gt 0.1415
_refine_ls_wR_factor_ref 0.1456
_reflns_number_gt 2117
_reflns_number_total 2425
_reflns_threshold_expression I>2\s(I)
_cod_data_source_file ci6461.cif
_cod_data_source_block I
_cod_original_cell_volume 2340.7(7)
_cod_original_sg_symbol_H-M 'C 2/c'
_cod_database_code 2204465
_cod_database_fobs_code 2204465

loop_
_symmetry_equiv_pos_as_xyz
'x, y, z'
'-x, y, -z+1/2'
'x+1/2, y+1/2, z'
'-x+1/2, y+1/2, -z+1/2'
'-x, -y, -z'
'x, -y, z-1/2'
'-x+1/2, -y+1/2, -z'
'x+1/2, -y+1/2, z-1/2'

loop_
_atom_site_label
_atom_site_fract_x
_atom_site_fract_y
_atom_site_fract_z
_atom_site_U_iso_or_equiv
_atom_site_adp_type
_atom_site_calc_flag
_atom_site_refinement_flags
_atom_site_occupancy
_atom_site_type_symbol
Cu1 0.2500 0.2500 0.5000 0.0435(2) Uani d S 1 Cu
S1 0.57369(8) 0.14417(8) 0.41851(7) 0.0641(3) Uani d . 1 S
N1 0.1376(2) 0.12066(19) 0.43985(17) 0.0442(6) Uani d . 1 N
N2 0.2875(2) 0.18854(19) 0.64226(16) 0.0429(5) Uani d . 1 N
N3 0.3873(2) 0.1712(2) 0.48165(18) 0.0477(6) Uani d . 1 N
C1 0.1709(3) 0.0231(3) 0.4526(3) 0.0570(8) Uani d . 1 C
H1 0.2458 0.0099 0.4849 0.068 Uiso calc R 1 H
C2 0.1007(4) -0.0596(3) 0.4208(3) 0.0713(11) Uani d . 1 C
H2 0.1275 -0.1265 0.4329 0.086 Uiso calc R 1 H
C3 -0.0079(4) -0.0418(3) 0.3716(3) 0.0774(12) Uani d . 1 C
H3 -0.0570 -0.0962 0.3492 0.093 Uiso calc R 1 H
C4 -0.0439(3) 0.0579(4) 0.3556(3) 0.0760(12) Uani d . 1 C
H4 -0.1178 0.0722 0.3212 0.091 Uiso calc R 1 H
C5 0.0302(3) 0.1367(3) 0.3910(2) 0.0569(8) Uani d . 1 C
H5 0.0044 0.2041 0.3804 0.068 Uiso calc R 1 H
C6 0.3420(3) 0.0998(3) 0.6668(2) 0.0533(8) Uani d . 1 C
H6 0.3669 0.0652 0.6229 0.064 Uiso calc R 1 H
C7 0.3639(3) 0.0561(3) 0.7532(3) 0.0656(10) Uani d . 1 C
H7 0.4013 -0.0065 0.7666 0.079 Uiso calc R 1 H
C8 0.3290(3) 0.1074(4) 0.8187(3) 0.0716(11) Uani d . 1 C
H8 0.3426 0.0804 0.8777 0.086 Uiso calc R 1 H
C9 0.2742(4) 0.1988(4) 0.7957(3) 0.0719(11) Uani d . 1 C
H9 0.2500 0.2350 0.8392 0.086 Uiso calc R 1 H
C10 0.2546(3) 0.2376(3) 0.7071(2) 0.0548(8) Uani d . 1 C
H10 0.2172 0.3001 0.6924 0.066 Uiso calc R 1 H
C11 0.4650(2) 0.1593(2) 0.45602(19) 0.0402(6) Uani d . 1 C

loop_
_atom_site_aniso_label
_atom_site_aniso_U_11
_atom_site_aniso_U_22
_atom_site_aniso_U_33
_atom_site_aniso_U_12
_atom_site_aniso_U_13
_atom_site_aniso_U_23
Cu1 0.0382(3) 0.0434(3) 0.0499(3) 0.00180(19) 0.0146(2) -0.0019(2)
S1 0.0596(5) 0.0613(5) 0.0856(7) 0.0076(4) 0.0434(5) -0.0013(4)
N1 0.0397(12) 0.0420(13) 0.0514(14) -0.0036(10) 0.0142(11) -0.0032(10)
N2 0.0378(12) 0.0476(13) 0.0425(12) -0.0030(10) 0.0106(10) -0.0011(10)
N3 0.0389(13) 0.0497(14) 0.0570(15) 0.0076(11) 0.0181(12) -0.0007(11)
C1 0.0543(19) 0.0477(18) 0.069(2) -0.0004(15) 0.0172(16) -0.0069(15)
C2 0.087(3) 0.0453(19) 0.090(3) -0.0123(18) 0.039(2) -0.0142(18)
C3 0.080(3) 0.071(3) 0.087(3) -0.039(2) 0.034(2) -0.028(2)
C4 0.049(2) 0.086(3) 0.086(3) -0.0217(19) 0.0089(19) -0.017(2)
C5 0.0447(17) 0.0546(19) 0.066(2) -0.0054(14) 0.0076(15) -0.0028(15)
C6 0.0494(17) 0.0567(18) 0.0542(18) 0.0037(14) 0.0160(14) 0.0050(15)
C7 0.055(2) 0.075(2) 0.064(2) 0.0042(17) 0.0123(17) 0.0222(18)
C8 0.057(2) 0.106(3) 0.0477(19) -0.009(2) 0.0093(16) 0.017(2)
C9 0.067(2) 0.105(3) 0.0479(19) -0.009(2) 0.0233(17) -0.014(2)
C10 0.0495(19) 0.063(2) 0.0513(18) -0.0002(14) 0.0134(15) -0.0092(14)
C11 0.0429(15) 0.0334(13) 0.0419(14) 0.0017(11) 0.0089(12) -0.0016(11)

loop_
_atom_type_symbol
_atom_type_description
_atom_type_scat_dispersion_real
_atom_type_scat_dispersion_imag
_atom_type_scat_source
C C 0.0033 0.0016 'International Tables Vol C Tables 4.2.6.8 and 6.1.1.4'
H H 0.0000 0.0000 'International Tables Vol C Tables 4.2.6.8 and 6.1.1.4'
N N 0.0061 0.0033 'International Tables Vol C Tables 4.2.6.8 and 6.1.1.4'
S S 0.1246 0.1234 'International Tables Vol C Tables 4.2.6.8 and 6.1.1.4'
Cu Cu 0.3201 1.2651 'International Tables Vol C Tables 4.2.6.8 and 6.1.1.4'

loop_
_geom_angle_atom_site_label_1
_geom_angle_atom_site_label_2
_geom_angle_atom_site_label_3
_geom_angle_site_symmetry_1
_geom_angle_site_symmetry_3
_geom_angle
_geom_angle_publ_flag
N3 Cu1 N3 7_556 . 180.00(14) yes
N3 Cu1 N1 7_556 . 89.25(10) yes
N3 Cu1 N1 . . 90.75(10) yes
N3 Cu1 N1 7_556 7_556 90.75(10) ?
N3 Cu1 N1 . 7_556 89.25(10) ?
N1 Cu1 N1 . 7_556 180.00(8) yes
N3 Cu1 N2 7_556 7_556 90.54(10) ?
N3 Cu1 N2 . 7_556 89.46(10) yes
N1 Cu1 N2 . 7_556 86.97(9) yes
N1 Cu1 N2 7_556 7_556 93.03(9) ?
N3 Cu1 N2 7_556 . 89.46(10) ?
N3 Cu1 N2 . . 90.54(10) yes
N1 Cu1 N2 . . 93.03(9) yes
N1 Cu1 N2 7_556 . 86.97(9) ?
N2 Cu1 N2 7_556 . 180.0 yes
C1 N1 C5 . . 116.5(3) ?
C1 N1 Cu1 . . 122.4(2) ?
C5 N1 Cu1 . . 121.1(2) ?
C6 N2 C10 . . 116.7(3) ?
C6 N2 Cu1 . . 121.7(2) ?
C10 N2 Cu1 . . 121.6(2) ?
C11 N3 Cu1 . . 156.0(2) ?
N1 C1 C2 . . 123.7(4) ?
N1 C1 H1 . . 118.1 ?
C2 C1 H1 . . 118.1 ?
C3 C2 C1 . . 119.0(4) ?
C3 C2 H2 . . 120.5 ?
C1 C2 H2 . . 120.5 ?
C2 C3 C4 . . 118.6(4) ?
C2 C3 H3 . . 120.7 ?
C4 C3 H3 . . 120.7 ?
C3 C4 C5 . . 119.3(4) ?
C3 C4 H4 . . 120.3 ?
C5 C4 H4 . . 120.3 ?
N1 C5 C4 . . 122.9(4) ?
N1 C5 H5 . . 118.6 ?
C4 C5 H5 . . 118.6 ?
N2 C6 C7 . . 124.1(3) ?
N2 C6 H6 . . 117.9 ?
C7 C6 H6 . . 117.9 ?
C8 C7 C6 . . 118.3(4) ?
C8 C7 H7 . . 120.8 ?
C6 C7 H7 . . 120.8 ?
C9 C8 C7 . . 118.7(3) ?
C9 C8 H8 . . 120.6 ?
C7 C8 H8 . . 120.6 ?
C8 C9 C10 . . 119.7(4) ?
C8 C9 H9 . . 120.2 ?
C10 C9 H9 . . 120.2 ?
N2 C10 C9 . . 122.5(4) ?
N2 C10 H10 . . 118.8 ?
C9 C10 H10 . . 118.8 ?
N3 C11 S1 . . 179.0(3) ?

loop_
_geom_bond_atom_site_label_1
_geom_bond_atom_site_label_2
_geom_bond_site_symmetry_2
_geom_bond_distance
_geom_bond_publ_flag
Cu1 N3 7_556 2.077(2) ?
Cu1 N3 . 2.077(2) yes
Cu1 N1 . 2.203(2) yes
Cu1 N1 7_556 2.203(2) ?
Cu1 N2 7_556 2.219(2) ?
Cu1 N2 . 2.219(2) yes
S1 C11 . 1.625(3) ?
N1 C1 . 1.330(4) ?
N1 C5 . 1.336(4) ?
N2 C6 . 1.334(4) ?
N2 C10 . 1.334(4) ?
N3 C11 . 1.154(4) ?
C1 C2 . 1.378(5) ?
C1 H1 . 0.93 ?
C2 C3 . 1.353(7) ?
C2 H2 . 0.93 ?
C3 C4 . 1.370(6) ?
C3 H3 . 0.93 ?
C4 C5 . 1.375(5) ?
C4 H4 . 0.93 ?
C5 H5 . 0.93 ?
C6 C7 . 1.380(5) ?
C6 H6 . 0.93 ?
C7 C8 . 1.370(6) ?
C7 H7 . 0.93 ?
C8 C9 . 1.361(7) ?
C8 H8 . 0.93 ?
C9 C10 . 1.389(5) ?
C9 H9 . 0.93 ?
C10 H10 . 0.93 ?
